data_4307631
loop_
_publ_author_name
'Steven W. Magennis'
'Abraha Habtemariam'
'Olga Novakova'
'John B. Henry'
'Samuel Meier'
'Simon Parsons'
'Iain D. H. Oswald'
'Viktor Brabec'
'Peter J. Sadler'

_publ_section_title
;
Dual Triggering of DNA Binding and Fluorescence via Photoactivation of a
Dinuclear Ruthenium(II) Arene Complex
;
_journal_name_full 'Inorganic Chemistry'
_journal_page_first 5059
_journal_page_last 5068
_journal_paper_doi 10.1021/ic062111q
_journal_volume 46
_journal_year 2007
_chemical_formula_sum 'C33 H34 Cl2 F12 N4 O P2 Ru2'
_chemical_formula_weight 1065.62
_chemical_name_systematic
; 
 ? 
;
_space_group_IT_number 14
_symmetry_cell_setting monoclinic
_symmetry_space_group_name_Hall '-P 2yn'
_symmetry_space_group_name_H-M 'P 1 21/n 1'
_atom_sites_solution_hydrogens geom
_atom_sites_solution_primary direct
_atom_sites_solution_secondary difmap
_audit_creation_method SHELXL-97
_cell_angle_alpha 90.00
_cell_angle_beta 101.1960(10)
_cell_angle_gamma 90.00
_cell_formula_units_Z 4
_cell_length_a 12.1038(8)
_cell_length_b 16.8908(11)
_cell_length_c 18.8556(12)
_cell_measurement_reflns_used 7571
_cell_measurement_temperature 150(2)
_cell_measurement_theta_max 26.5
_cell_measurement_theta_min 2.5
_cell_volume 3781.5(4)
_computing_cell_refinement 'Bruker SMART'
_computing_data_collection 'Bruker SMART'
_computing_data_reduction 'Bruker SHELXTL'
_computing_molecular_graphics 'Bruker SHELXTL'
_computing_publication_material 'Bruker SHELXTL'
_computing_structure_refinement 'SHELXL-97 (Sheldrick, 1997)'
_computing_structure_solution 'SHELXS-97 (Sheldrick, 1990)'
_diffrn_ambient_temperature 150(2)
_diffrn_measured_fraction_theta_full 0.996
_diffrn_measured_fraction_theta_max 0.996
_diffrn_measurement_device_type 'CCD area detector'
_diffrn_measurement_method 'phi and omega scans'
_diffrn_radiation_monochromator graphite
_diffrn_radiation_source 'fine-focus sealed tube'
_diffrn_radiation_type MoK\a
_diffrn_radiation_wavelength 0.71073
_diffrn_reflns_av_R_equivalents 0.0355
_diffrn_reflns_av_sigmaI/netI 0.0431
_diffrn_reflns_limit_h_max 14
_diffrn_reflns_limit_h_min -15
_diffrn_reflns_limit_k_max 16
_diffrn_reflns_limit_k_min -21
_diffrn_reflns_limit_l_max 23
_diffrn_reflns_limit_l_min -22
_diffrn_reflns_number 21523
_diffrn_reflns_theta_full 26.43
_diffrn_reflns_theta_max 26.43
_diffrn_reflns_theta_min 1.63
_diffrn_standards_decay_% 0
_diffrn_standards_number 0
_exptl_absorpt_coefficient_mu 1.120
_exptl_absorpt_correction_T_max 1
_exptl_absorpt_correction_T_min 0.904
_exptl_absorpt_correction_type none
_exptl_absorpt_process_details SADABS
_exptl_crystal_colour Orange
_exptl_crystal_density_diffrn 1.872
_exptl_crystal_density_method 'not measured'
_exptl_crystal_description Block
_exptl_crystal_F_000 2112
_exptl_crystal_size_max 0.12
_exptl_crystal_size_mid 0.12
_exptl_crystal_size_min 0.12
_refine_diff_density_max 0.777
_refine_diff_density_min -0.507
_refine_diff_density_rms 0.093
_refine_ls_extinction_method none
_refine_ls_goodness_of_fit_ref 1.158
_refine_ls_hydrogen_treatment Riding
_refine_ls_matrix_type full
_refine_ls_number_parameters 507
_refine_ls_number_reflns 7741
_refine_ls_number_restraints 0
_refine_ls_restrained_S_all 1.158
_refine_ls_R_factor_all 0.0472
_refine_ls_R_factor_gt 0.0381
_refine_ls_shift/su_max 0.001
_refine_ls_shift/su_mean 0.000
_refine_ls_structure_factor_coef Fsqd
_refine_ls_weighting_details 'calc w=1/[\s^2^(Fo^2^)+(0.0328P)^2^+0.0000P] where P=(Fo^2^+2Fc^2^)/3'
_refine_ls_weighting_scheme calc
_refine_ls_wR_factor_gt 0.0782
_refine_ls_wR_factor_ref 0.0810
_reflns_number_gt 6645
_reflns_number_total 7741
_reflns_threshold_expression >2sigma(I)
_cod_data_source_file ic062111q-file003.cif
_cod_data_source_block ruah77
_cod_depositor_comments
;
The following automatic conversions were performed:
'_symmetry_cell_setting' value 'Monoclinic' changed to 'monoclinic'
according to '/home/saulius/struct/CIF-dictionaries/cif_core.dic'
dictionary named 'cif_core.dic' version 2.4.1 from 2010-06-29.

Automatic conversion script
Id: cif_fix_enum 1527 2010-12-29 10:47:43Z saulius 
;
_cod_database_code 4307631

loop_
_symmetry_equiv_pos_as_xyz
'x, y, z'
'-x+1/2, y+1/2, -z+1/2'
'-x, -y, -z'
'x-1/2, -y-1/2, z-1/2'

loop_
_atom_site_label
_atom_site_type_symbol
_atom_site_fract_x
_atom_site_fract_y
_atom_site_fract_z
_atom_site_U_iso_or_equiv
_atom_site_adp_type
_atom_site_occupancy
_atom_site_symmetry_multiplicity
_atom_site_calc_flag
_atom_site_refinement_flags
_atom_site_disorder_assembly
_atom_site_disorder_group
Ru1A Ru 0.41741(2) 0.605188(16) -0.308426(14) 0.01861(8) Uani 1 1 d . . .
Cl1A Cl 0.24169(8) 0.67337(5) -0.33572(5) 0.0294(2) Uani 1 1 d . . .
C1A C 0.5118(3) 0.5218(2) -0.3623(2) 0.0328(9) Uani 1 1 d . . .
H1A H 0.5035 0.4661 -0.3673 0.039 Uiso 1 1 calc R . .
C2A C 0.4515(3) 0.5720(2) -0.41566(18) 0.0261(8) Uani 1 1 d . . .
C3A C 0.3707(3) 0.5529(3) -0.48430(19) 0.0404(11) Uani 1 1 d . . .
H3A1 H 0.3178 0.5105 -0.4766 0.048 Uiso 1 1 calc R . .
H3A2 H 0.4110 0.5364 -0.5228 0.048 Uiso 1 1 calc R . .
C4A C 0.3090(4) 0.6314(3) -0.5033(2) 0.0466(12) Uani 1 1 d . . .
H4A1 H 0.2395 0.6332 -0.4830 0.056 Uiso 1 1 calc R . .
H4A2 H 0.2883 0.6379 -0.5564 0.056 Uiso 1 1 calc R . .
C5A C 0.3909(3) 0.6963(2) -0.4700(2) 0.0356(10) Uani 1 1 d . . .
H5A1 H 0.4358 0.7158 -0.5051 0.043 Uiso 1 1 calc R . .
H5A2 H 0.3504 0.7414 -0.4533 0.043 Uiso 1 1 calc R . .
C6A C 0.4639(3) 0.6550(2) -0.40768(17) 0.0231(8) Uani 1 1 d . . .
C7A C 0.5340(3) 0.6875(2) -0.34684(18) 0.0268(8) Uani 1 1 d . . .
H7A H 0.5418 0.7432 -0.3412 0.032 Uiso 1 1 calc R . .
C8A C 0.5928(3) 0.6355(2) -0.29414(19) 0.0310(9) Uani 1 1 d . . .
H8A H 0.6395 0.6571 -0.2523 0.037 Uiso 1 1 calc R . .
C9A C 0.5844(3) 0.5536(2) -0.3015(2) 0.0353(10) Uani 1 1 d . . .
H9A H 0.6270 0.5197 -0.2662 0.042 Uiso 1 1 calc R . .
N1 N 0.3321(2) 0.51399(16) -0.26777(14) 0.0212(6) Uani 1 1 d . . .
C2 C 0.3117(3) 0.4425(2) -0.29855(19) 0.0292(9) Uani 1 1 d . . .
H2 H 0.3218 0.4354 -0.3469 0.035 Uiso 1 1 calc R . .
C3 C 0.2767(3) 0.3788(2) -0.2627(2) 0.0311(9) Uani 1 1 d . . .
H3 H 0.2617 0.3294 -0.2865 0.037 Uiso 1 1 calc R . .
C4 C 0.2636(3) 0.3874(2) -0.1920(2) 0.0281(8) Uani 1 1 d . . .
H4 H 0.2442 0.3435 -0.1654 0.034 Uiso 1 1 calc R . .
C5 C 0.2795(3) 0.46152(19) -0.16111(18) 0.0215(7) Uani 1 1 d . . .
H5 H 0.2687 0.4698 -0.1131 0.026 Uiso 1 1 calc R . .
C6 C 0.3113(3) 0.52375(19) -0.20024(16) 0.0175(7) Uani 1 1 d . . .
C7 C 0.3370(3) 0.60420(18) -0.17114(16) 0.0166(7) Uani 1 1 d . . .
N8 N 0.4064(2) 0.64502(15) -0.20592(13) 0.0165(6) Uani 1 1 d . . .
C9 C 0.4475(3) 0.71454(19) -0.17897(17) 0.0196(7) Uani 1 1 d . . .
H9 H 0.4929 0.7452 -0.2044 0.023 Uiso 1 1 calc R . .
C10 C 0.4247(3) 0.74196(19) -0.11468(17) 0.0189(7) Uani 1 1 d . . .
H10 H 0.4616 0.7883 -0.0935 0.023 Uiso 1 1 calc R . .
N11 N 0.3519(2) 0.70505(15) -0.08146(13) 0.0169(6) Uani 1 1 d . . .
C12 C 0.2984(3) 0.63917(18) -0.11291(16) 0.0153(7) Uani 1 1 d . . .
C13 C 0.2000(3) 0.61807(18) -0.08324(16) 0.0166(7) Uani 1 1 d . . .
C14 C 0.1062(3) 0.57718(19) -0.12039(18) 0.0212(7) Uani 1 1 d . . .
H14 H 0.1064 0.5561 -0.1671 0.025 Uiso 1 1 calc R . .
C15 C 0.0135(3) 0.5676(2) -0.08913(19) 0.0244(8) Uani 1 1 d . . .
H15 H -0.0505 0.5395 -0.1138 0.029 Uiso 1 1 calc R . .
C16 C 0.0145(3) 0.59930(19) -0.02110(19) 0.0239(8) Uani 1 1 d . . .
H16 H -0.0480 0.5925 0.0020 0.029 Uiso 1 1 calc R . .
C17 C 0.1082(3) 0.64094(19) 0.01205(17) 0.0211(7) Uani 1 1 d . . .
H17 H 0.1087 0.6631 0.0584 0.025 Uiso 1 1 calc R . .
N18 N 0.1984(2) 0.65174(15) -0.01789(13) 0.0155(6) Uani 1 1 d . . .
Ru1B Ru 0.32431(2) 0.733237(15) 0.019814(13) 0.01494(7) Uani 1 1 d . . .
Cl1B Cl 0.18773(7) 0.82637(5) -0.03931(4) 0.0262(2) Uani 1 1 d . . .
C1B C 0.3240(3) 0.7478(2) 0.13538(16) 0.0224(8) Uani 1 1 d . . .
H1B H 0.2626 0.7514 0.1599 0.027 Uiso 1 1 calc R . .
C2B C 0.3704(3) 0.81626(19) 0.11099(17) 0.0223(8) Uani 1 1 d . . .
C3B C 0.3337(3) 0.9008(2) 0.1150(2) 0.0308(9) Uani 1 1 d . . .
H3B1 H 0.3564 0.9218 0.1647 0.037 Uiso 1 1 calc R . .
H3B2 H 0.2510 0.9058 0.0996 0.037 Uiso 1 1 calc R . .
C4B C 0.3952(3) 0.9446(2) 0.0623(2) 0.0404(10) Uani 1 1 d . . .
H4B1 H 0.3439 0.9526 0.0151 0.048 Uiso 1 1 calc R . .
H4B2 H 0.4216 0.9971 0.0821 0.048 Uiso 1 1 calc R . .
C5B C 0.4948(3) 0.89331(19) 0.0531(2) 0.0283(8) Uani 1 1 d . . .
H5B1 H 0.5056 0.8939 0.0024 0.034 Uiso 1 1 calc R . .
H5B2 H 0.5650 0.9115 0.0851 0.034 Uiso 1 1 calc R . .
C6B C 0.4619(3) 0.8118(2) 0.07457(17) 0.0207(7) Uani 1 1 d . . .
C7B C 0.5059(3) 0.7374(2) 0.06197(18) 0.0229(8) Uani 1 1 d . . .
H7B H 0.5660 0.7337 0.0364 0.027 Uiso 1 1 calc R . .
C8B C 0.4613(3) 0.6678(2) 0.08708(18) 0.0240(8) Uani 1 1 d . . .
H8B H 0.4926 0.6176 0.0798 0.029 Uiso 1 1 calc R . .
C9B C 0.3701(3) 0.6736(2) 0.12296(17) 0.0246(8) Uani 1 1 d . . .
H9B H 0.3391 0.6268 0.1391 0.029 Uiso 1 1 calc R . .
P1A P 0.33570(8) 0.43565(5) 0.06253(5) 0.0234(2) Uani 1 1 d . . .
F1A F 0.41404(18) 0.47975(12) 0.12869(11) 0.0368(5) Uani 1 1 d . . .
F2A F 0.2579(2) 0.39133(13) -0.00421(11) 0.0407(6) Uani 1 1 d . . .
F3A F 0.4421(2) 0.38753(13) 0.04820(13) 0.0446(6) Uani 1 1 d . . .
F4A F 0.23100(19) 0.48550(14) 0.07610(13) 0.0490(6) Uani 1 1 d . . .
F5A F 0.36241(18) 0.50334(12) 0.00920(11) 0.0343(5) Uani 1 1 d . . .
F6A F 0.3095(2) 0.36831(14) 0.11560(12) 0.0484(7) Uani 1 1 d . . .
P1B P 0.39436(8) 0.09828(5) 0.24274(5) 0.0259(2) Uani 1 1 d . . .
F1B F 0.4479(2) 0.01225(12) 0.25254(12) 0.0454(6) Uani 1 1 d . . .
F2B F 0.34007(18) 0.18605(12) 0.23291(12) 0.0389(6) Uani 1 1 d . . .
F3B F 0.28824(19) 0.06489(12) 0.18833(13) 0.0431(6) Uani 1 1 d . . .
F4B F 0.5005(2) 0.13441(16) 0.29546(16) 0.0745(10) Uani 1 1 d . . .
F5B F 0.4543(2) 0.11408(14) 0.17632(15) 0.0612(8) Uani 1 1 d . . .
F6B F 0.3338(3) 0.08501(16) 0.30836(14) 0.0710(9) Uani 1 1 d . . .
O1S O 0.0773(3) 0.15802(19) 0.1876(2) 0.0759(12) Uani 1 1 d . . .
H1S H 0.1469 0.1493 0.1950 0.114 Uiso 1 1 calc R . .
C2S C 0.0573(5) 0.2396(3) 0.1762(3) 0.0659(16) Uani 1 1 d . . .
H2S1 H 0.0532 0.2652 0.2222 0.099 Uiso 1 1 calc R . .
H2S2 H -0.0141 0.2472 0.1421 0.099 Uiso 1 1 calc R . .
H2S3 H 0.1187 0.2630 0.1562 0.099 Uiso 1 1 calc R . .

loop_
_atom_site_aniso_label
_atom_site_aniso_U_11
_atom_site_aniso_U_22
_atom_site_aniso_U_33
_atom_site_aniso_U_23
_atom_site_aniso_U_13
_atom_site_aniso_U_12
Ru1A 0.02219(16) 0.01917(15) 0.01564(14) -0.00213(10) 0.00660(11) 0.00011(11)
Cl1A 0.0276(5) 0.0344(5) 0.0255(4) 0.0000(4) 0.0033(4) 0.0065(4)
C1A 0.047(3) 0.022(2) 0.037(2) 0.0008(17) 0.0282(19) 0.0053(18)
C2A 0.033(2) 0.028(2) 0.0207(18) -0.0062(15) 0.0141(15) -0.0076(16)
C3A 0.044(3) 0.056(3) 0.023(2) -0.0149(19) 0.0114(18) -0.019(2)
C4A 0.039(3) 0.082(4) 0.0182(19) 0.000(2) 0.0047(18) -0.009(2)
C5A 0.041(2) 0.041(2) 0.027(2) 0.0123(18) 0.0128(18) 0.0030(19)
C6A 0.026(2) 0.028(2) 0.0184(17) -0.0028(14) 0.0105(14) -0.0041(15)
C7A 0.025(2) 0.032(2) 0.0258(19) -0.0062(16) 0.0111(15) -0.0077(16)
C8A 0.023(2) 0.048(3) 0.0240(19) -0.0073(17) 0.0114(16) -0.0003(18)
C9A 0.030(2) 0.053(3) 0.027(2) 0.0134(18) 0.0153(17) 0.0154(19)
N1 0.0242(16) 0.0222(16) 0.0179(14) -0.0050(12) 0.0058(12) -0.0009(12)
C2 0.036(2) 0.026(2) 0.0262(19) -0.0106(15) 0.0094(16) -0.0056(17)
C3 0.036(2) 0.0171(19) 0.041(2) -0.0117(16) 0.0101(18) -0.0086(16)
C4 0.030(2) 0.0176(19) 0.037(2) -0.0008(15) 0.0074(17) -0.0052(15)
C5 0.0230(19) 0.0221(18) 0.0201(17) -0.0001(14) 0.0055(14) 0.0006(15)
C6 0.0153(17) 0.0195(17) 0.0170(16) -0.0025(13) 0.0015(13) -0.0004(13)
C7 0.0154(17) 0.0190(17) 0.0141(15) 0.0014(13) 0.0002(13) 0.0011(13)
N8 0.0180(15) 0.0170(14) 0.0141(13) -0.0010(11) 0.0024(11) 0.0020(11)
C9 0.0193(18) 0.0179(18) 0.0226(17) 0.0008(13) 0.0066(14) -0.0041(14)
C10 0.0198(18) 0.0159(17) 0.0210(17) -0.0030(13) 0.0040(14) -0.0004(14)
N11 0.0189(15) 0.0149(14) 0.0163(13) -0.0012(11) 0.0024(11) 0.0007(11)
C12 0.0149(16) 0.0142(16) 0.0153(15) 0.0017(12) -0.0009(12) 0.0008(13)
C13 0.0178(17) 0.0143(16) 0.0174(16) 0.0010(12) 0.0024(13) 0.0019(13)
C14 0.0207(18) 0.0220(18) 0.0203(17) -0.0022(14) 0.0021(14) 0.0011(15)
C15 0.0192(19) 0.0248(19) 0.0287(19) -0.0023(15) 0.0036(15) -0.0042(15)
C16 0.0212(19) 0.0222(19) 0.0304(19) 0.0022(15) 0.0098(15) -0.0014(15)
C17 0.030(2) 0.0174(17) 0.0181(17) 0.0006(13) 0.0095(14) 0.0027(15)
N18 0.0149(14) 0.0165(14) 0.0147(13) 0.0001(11) 0.0024(11) 0.0013(11)
Ru1B 0.01635(14) 0.01407(14) 0.01425(13) -0.00164(10) 0.00264(10) 0.00005(11)
Cl1B 0.0299(5) 0.0203(4) 0.0263(4) 0.0016(3) 0.0001(4) 0.0056(4)
C1B 0.0254(19) 0.031(2) 0.0102(15) -0.0053(13) 0.0028(14) -0.0048(15)
C2B 0.026(2) 0.0220(19) 0.0169(17) -0.0054(14) -0.0014(14) 0.0000(15)
C3B 0.036(2) 0.022(2) 0.034(2) -0.0099(16) 0.0056(17) 0.0012(17)
C4B 0.039(3) 0.022(2) 0.060(3) -0.0026(19) 0.011(2) -0.0009(18)
C5B 0.027(2) 0.0190(19) 0.037(2) 0.0008(15) 0.0011(16) -0.0023(15)
C6B 0.0189(18) 0.0220(18) 0.0188(17) -0.0022(14) -0.0024(14) -0.0029(14)
C7B 0.0172(18) 0.0274(19) 0.0218(17) -0.0039(14) -0.0018(14) -0.0020(15)
C8B 0.0196(19) 0.0218(19) 0.0269(19) -0.0003(14) -0.0049(15) 0.0040(14)
C9B 0.030(2) 0.0256(19) 0.0145(16) 0.0037(14) -0.0047(15) -0.0034(16)
P1A 0.0233(5) 0.0232(5) 0.0239(5) 0.0003(4) 0.0052(4) 0.0020(4)
F1A 0.0423(14) 0.0390(13) 0.0260(11) -0.0045(10) -0.0013(10) -0.0027(11)
F2A 0.0477(15) 0.0386(14) 0.0322(12) -0.0024(10) -0.0008(11) -0.0167(11)
F3A 0.0423(14) 0.0420(14) 0.0503(15) -0.0039(11) 0.0110(12) 0.0196(11)
F4A 0.0303(13) 0.0545(16) 0.0652(17) -0.0091(13) 0.0170(12) 0.0112(12)
F5A 0.0399(13) 0.0291(12) 0.0316(12) 0.0065(9) 0.0015(10) -0.0075(10)
F6A 0.0695(18) 0.0406(14) 0.0353(13) 0.0137(11) 0.0106(12) -0.0142(13)
P1B 0.0291(5) 0.0207(5) 0.0270(5) -0.0036(4) 0.0036(4) -0.0008(4)
F1B 0.0614(17) 0.0253(12) 0.0416(13) -0.0039(10) -0.0098(12) 0.0126(11)
F2B 0.0402(14) 0.0221(12) 0.0517(14) -0.0065(10) 0.0022(11) 0.0011(10)
F3B 0.0365(14) 0.0273(12) 0.0579(15) -0.0096(11) -0.0097(12) -0.0013(10)
F4B 0.0508(17) 0.0548(17) 0.098(2) -0.0442(16) -0.0343(16) 0.0138(14)
F5B 0.079(2) 0.0403(15) 0.081(2) -0.0025(13) 0.0558(16) -0.0097(14)
F6B 0.117(3) 0.0592(18) 0.0513(17) 0.0089(14) 0.0524(17) 0.0127(17)
O1S 0.053(2) 0.040(2) 0.126(3) 0.000(2) -0.005(2) 0.0068(17)
C2S 0.084(4) 0.042(3) 0.058(3) -0.012(2) -0.023(3) 0.010(3)

loop_
_atom_type_symbol
_atom_type_description
_atom_type_scat_dispersion_real
_atom_type_scat_dispersion_imag
_atom_type_scat_source
C C 0.0033 0.0016 'International Tables Vol C Tables 4.2.6.8 and 6.1.1.4'
H H 0.0000 0.0000 'International Tables Vol C Tables 4.2.6.8 and 6.1.1.4'
N N 0.0061 0.0033 'International Tables Vol C Tables 4.2.6.8 and 6.1.1.4'
F F 0.0171 0.0103 'International Tables Vol C Tables 4.2.6.8 and 6.1.1.4'
P P 0.1023 0.0942 'International Tables Vol C Tables 4.2.6.8 and 6.1.1.4'
Cl Cl 0.1484 0.1585 'International Tables Vol C Tables 4.2.6.8 and 6.1.1.4'
Ru Ru -1.2594 0.8363 'International Tables Vol C Tables 4.2.6.8 and 6.1.1.4'
O O 0.0106 0.0060 'International Tables Vol C Tables 4.2.6.8 and 6.1.1.4'

loop_
_geom_angle_atom_site_label_1
_geom_angle_atom_site_label_2
_geom_angle_atom_site_label_3
_geom_angle
_geom_angle_site_symmetry_1
_geom_angle_site_symmetry_3
_geom_angle_publ_flag
N8 Ru1A N1 76.75(10) . . ?
N8 Ru1A C8A 92.67(12) . . ?
N1 Ru1A C8A 132.73(13) . . ?
N8 Ru1A C9A 107.46(12) . . ?
N1 Ru1A C9A 101.67(13) . . ?
C8A Ru1A C9A 37.50(15) . . ?
N8 Ru1A C1A 140.90(12) . . ?
N1 Ru1A C1A 92.05(12) . . ?
C8A Ru1A C1A 67.58(14) . . ?
C9A Ru1A C1A 37.62(14) . . ?
N8 Ru1A C7A 105.25(12) . . ?
N1 Ru1A C7A 169.72(12) . . ?
C8A Ru1A C7A 37.82(13) . . ?
C9A Ru1A C7A 68.06(14) . . ?
C1A Ru1A C7A 80.07(14) . . ?
N8 Ru1A C2A 172.00(12) . . ?
N1 Ru1A C2A 110.06(12) . . ?
C8A Ru1A C2A 79.62(13) . . ?
C9A Ru1A C2A 67.58(14) . . ?
C1A Ru1A C2A 37.32(13) . . ?
C7A Ru1A C2A 67.30(13) . . ?
N8 Ru1A C6A 137.27(11) . . ?
N1 Ru1A C6A 144.61(11) . . ?
C8A Ru1A C6A 67.02(13) . . ?
C9A Ru1A C6A 79.53(13) . . ?
C1A Ru1A C6A 67.13(13) . . ?
C7A Ru1A C6A 36.89(12) . . ?
C2A Ru1A C6A 37.19(12) . . ?
N8 Ru1A Cl1A 80.13(7) . . ?
N1 Ru1A Cl1A 87.22(8) . . ?
C8A Ru1A Cl1A 136.86(11) . . ?
C9A Ru1A Cl1A 169.34(10) . . ?
C1A Ru1A Cl1A 137.40(11) . . ?
C7A Ru1A Cl1A 103.05(10) . . ?
C2A Ru1A Cl1A 103.99(10) . . ?
C6A Ru1A Cl1A 89.81(9) . . ?
C2A C1A C9A 120.5(3) . . ?
C2A C1A Ru1A 72.5(2) . . ?
C9A C1A Ru1A 71.1(2) . . ?
C1A C2A C6A 119.4(3) . . ?
C1A C2A C3A 130.5(3) . . ?
C6A C2A C3A 110.1(3) . . ?
C1A C2A Ru1A 70.2(2) . . ?
C6A C2A Ru1A 71.74(19) . . ?
C3A C2A Ru1A 129.6(3) . . ?
C2A C3A C4A 102.9(3) . . ?
C3A C4A C5A 106.2(3) . . ?
C6A C5A C4A 102.9(3) . . ?
C7A C6A C2A 120.7(3) . . ?
C7A C6A C5A 129.1(3) . . ?
C2A C6A C5A 110.1(3) . . ?
C7A C6A Ru1A 70.8(2) . . ?
C2A C6A Ru1A 71.07(19) . . ?
C5A C6A Ru1A 129.0(3) . . ?
C6A C7A C8A 118.4(3) . . ?
C6A C7A Ru1A 72.3(2) . . ?
C8A C7A Ru1A 69.1(2) . . ?
C9A C8A C7A 122.1(3) . . ?
C9A C8A Ru1A 72.5(2) . . ?
C7A C8A Ru1A 73.1(2) . . ?
C8A C9A C1A 118.8(3) . . ?
C8A C9A Ru1A 70.0(2) . . ?
C1A C9A Ru1A 71.3(2) . . ?
C2 N1 C6 117.6(3) . . ?
C2 N1 Ru1A 124.7(2) . . ?
C6 N1 Ru1A 116.9(2) . . ?
N1 C2 C3 122.5(3) . . ?
C2 C3 C4 119.7(3) . . ?
C5 C4 C3 118.0(3) . . ?
C4 C5 C6 119.8(3) . . ?
N1 C6 C5 122.1(3) . . ?
N1 C6 C7 113.4(3) . . ?
C5 C6 C7 124.2(3) . . ?
N8 C7 C12 119.9(3) . . ?
N8 C7 C6 113.3(3) . . ?
C12 C7 C6 126.8(3) . . ?
C9 N8 C7 119.0(3) . . ?
C9 N8 Ru1A 123.5(2) . . ?
C7 N8 Ru1A 116.4(2) . . ?
N8 C9 C10 120.5(3) . . ?
N11 C10 C9 121.5(3) . . ?
C10 N11 C12 118.6(3) . . ?
C10 N11 Ru1B 124.8(2) . . ?
C12 N11 Ru1B 116.3(2) . . ?
N11 C12 C7 118.7(3) . . ?
N11 C12 C13 112.8(3) . . ?
C7 C12 C13 128.3(3) . . ?
N18 C13 C14 120.6(3) . . ?
N18 C13 C12 113.7(3) . . ?
C14 C13 C12 125.1(3) . . ?
C15 C14 C13 119.7(3) . . ?
C14 C15 C16 119.3(3) . . ?
C17 C16 C15 118.3(3) . . ?
N18 C17 C16 123.2(3) . . ?
C17 N18 C13 118.8(3) . . ?
C17 N18 Ru1B 123.5(2) . . ?
C13 N18 Ru1B 116.7(2) . . ?
N11 Ru1B N18 76.64(10) . . ?
N11 Ru1B C9B 131.82(12) . . ?
N18 Ru1B C9B 92.41(11) . . ?
N11 Ru1B C8B 100.40(12) . . ?
N18 Ru1B C8B 106.73(11) . . ?
C9B Ru1B C8B 37.71(13) . . ?
N11 Ru1B C7B 90.69(12) . . ?
N18 Ru1B C7B 139.90(11) . . ?
C9B Ru1B C7B 67.94(13) . . ?
C8B Ru1B C7B 37.71(12) . . ?
N11 Ru1B C1B 168.49(12) . . ?
N18 Ru1B C1B 105.81(11) . . ?
C9B Ru1B C1B 37.76(12) . . ?
C8B Ru1B C1B 68.09(13) . . ?
C7B Ru1B C1B 80.25(13) . . ?
N11 Ru1B C2B 143.98(12) . . ?
N18 Ru1B C2B 138.37(12) . . ?
C9B Ru1B C2B 67.27(12) . . ?
C8B Ru1B C2B 79.62(12) . . ?
C7B Ru1B C2B 67.17(13) . . ?
C1B Ru1B C2B 37.15(12) . . ?
N11 Ru1B C6B 109.13(12) . . ?
N18 Ru1B C6B 172.14(11) . . ?
C9B Ru1B C6B 79.77(12) . . ?
C8B Ru1B C6B 67.41(12) . . ?
C7B Ru1B C6B 37.12(12) . . ?
C1B Ru1B C6B 67.45(12) . . ?
C2B Ru1B C6B 37.24(13) . . ?
N11 Ru1B Cl1B 86.66(7) . . ?
N18 Ru1B Cl1B 83.20(7) . . ?
C9B Ru1B Cl1B 139.22(10) . . ?
C8B Ru1B Cl1B 168.84(9) . . ?
C7B Ru1B Cl1B 134.59(9) . . ?
C1B Ru1B Cl1B 104.75(9) . . ?
C2B Ru1B Cl1B 89.58(9) . . ?
C6B Ru1B Cl1B 102.20(9) . . ?
C2B C1B C9B 118.8(3) . . ?
C2B C1B Ru1B 71.86(19) . . ?
C9B C1B Ru1B 70.01(18) . . ?
C1B C2B C6B 121.2(3) . . ?
C1B C2B C3B 128.8(3) . . ?
C6B C2B C3B 110.0(3) . . ?
C1B C2B Ru1B 70.99(18) . . ?
C6B C2B Ru1B 72.00(18) . . ?
C3B C2B Ru1B 127.7(2) . . ?
C2B C3B C4B 103.9(3) . . ?
C5B C4B C3B 107.0(3) . . ?
C6B C5B C4B 103.5(3) . . ?
C7B C6B C2B 119.2(3) . . ?
C7B C6B C5B 130.0(3) . . ?
C2B C6B C5B 110.7(3) . . ?
C7B C6B Ru1B 70.17(18) . . ?
C2B C6B Ru1B 70.76(18) . . ?
C5B C6B Ru1B 129.3(2) . . ?
C6B C7B C8B 120.4(3) . . ?
C6B C7B Ru1B 72.71(19) . . ?
C8B C7B Ru1B 70.91(19) . . ?
C9B C8B C7B 119.4(3) . . ?
C9B C8B Ru1B 70.49(19) . . ?
C7B C8B Ru1B 71.39(18) . . ?
C8B C9B C1B 120.9(3) . . ?
C8B C9B Ru1B 71.80(19) . . ?
C1B C9B Ru1B 72.23(18) . . ?
F4A P1A F6A 90.86(15) . . ?
F4A P1A F3A 178.57(15) . . ?
F6A P1A F3A 90.49(14) . . ?
F4A P1A F5A 89.27(13) . . ?
F6A P1A F5A 179.85(16) . . ?
F3A P1A F5A 89.38(13) . . ?
F4A P1A F1A 89.90(13) . . ?
F6A P1A F1A 90.17(12) . . ?
F3A P1A F1A 89.62(12) . . ?
F5A P1A F1A 89.76(11) . . ?
F4A P1A F2A 90.50(13) . . ?
F6A P1A F2A 90.08(12) . . ?
F3A P1A F2A 89.98(13) . . ?
F5A P1A F2A 89.99(11) . . ?
F1A P1A F2A 179.53(15) . . ?
F6B P1B F3B 90.88(16) . . ?
F6B P1B F4B 90.37(18) . . ?
F3B P1B F4B 177.96(16) . . ?
F6B P1B F5B 178.43(15) . . ?
F3B P1B F5B 89.19(15) . . ?
F4B P1B F5B 89.51(18) . . ?
F6B P1B F1B 91.16(14) . . ?
F3B P1B F1B 90.63(12) . . ?
F4B P1B F1B 90.96(13) . . ?
F5B P1B F1B 90.41(14) . . ?
F6B P1B F2B 88.83(14) . . ?
F3B P1B F2B 89.53(11) . . ?
F4B P1B F2B 88.89(13) . . ?
F5B P1B F2B 89.60(13) . . ?
F1B P1B F2B 179.85(16) . . ?

loop_
_geom_bond_atom_site_label_1
_geom_bond_atom_site_label_2
_geom_bond_distance
_geom_bond_site_symmetry_2
_geom_bond_publ_flag
Ru1A N8 2.075(3) . ?
Ru1A N1 2.082(3) . ?
Ru1A C8A 2.149(4) . ?
Ru1A C9A 2.182(4) . ?
Ru1A C1A 2.184(4) . ?
Ru1A C7A 2.201(4) . ?
Ru1A C2A 2.213(3) . ?
Ru1A C6A 2.222(3) . ?
Ru1A Cl1A 2.3853(9) . ?
C1A C2A 1.407(5) . ?
C1A C9A 1.408(5) . ?
C2A C6A 1.414(5) . ?
C2A C3A 1.498(5) . ?
C3A C4A 1.528(6) . ?
C4A C5A 1.529(5) . ?
C5A C6A 1.500(5) . ?
C6A C7A 1.400(4) . ?
C7A C8A 1.411(5) . ?
C8A C9A 1.392(5) . ?
N1 C2 1.342(4) . ?
N1 C6 1.355(4) . ?
C2 C3 1.380(5) . ?
C3 C4 1.380(5) . ?
C4 C5 1.379(4) . ?
C5 C6 1.381(4) . ?
C6 C7 1.476(4) . ?
C7 N8 1.350(4) . ?
C7 C12 1.405(4) . ?
N8 C9 1.337(4) . ?
C9 C10 1.375(4) . ?
C10 N11 1.331(4) . ?
N11 C12 1.364(4) . ?
N11 Ru1B 2.057(3) . ?
C12 C13 1.455(4) . ?
C13 N18 1.360(4) . ?
C13 C14 1.396(4) . ?
C14 C15 1.374(5) . ?
C15 C16 1.388(5) . ?
C16 C17 1.377(5) . ?
C17 N18 1.336(4) . ?
N18 Ru1B 2.074(3) . ?
Ru1B C9B 2.165(3) . ?
Ru1B C8B 2.182(3) . ?
Ru1B C7B 2.188(3) . ?
Ru1B C1B 2.194(3) . ?
Ru1B C2B 2.205(3) . ?
Ru1B C6B 2.221(3) . ?
Ru1B Cl1B 2.3947(8) . ?
C1B C2B 1.401(5) . ?
C1B C9B 1.410(5) . ?
C2B C6B 1.413(5) . ?
C2B C3B 1.502(4) . ?
C3B C4B 1.541(6) . ?
C4B C5B 1.521(5) . ?
C5B C6B 1.510(5) . ?
C6B C7B 1.404(5) . ?
C7B C8B 1.412(5) . ?
C8B C9B 1.405(5) . ?
P1A F4A 1.583(2) . ?
P1A F6A 1.587(2) . ?
P1A F3A 1.590(2) . ?
P1A F5A 1.597(2) . ?
P1A F1A 1.597(2) . ?
P1A F2A 1.603(2) . ?
P1B F6B 1.572(3) . ?
P1B F3B 1.584(2) . ?
P1B F4B 1.586(2) . ?
P1B F5B 1.587(3) . ?
P1B F1B 1.587(2) . ?
P1B F2B 1.618(2) . ?
O1S C2S 1.408(5) . ?
